data_7710600
loop_
_publ_author_name
'Chegerev, Maxim'
'Demidov, Oleg'
'Vasilyev, Pavel'
'Efimov, Nikolay'
'Kubrin, Stanislav'
'Starikov, Andrey'
'Vlasenko, Valery'
'Piskunov, Alexander'
'Shapovalova, Svetlana'
'Guda, Alexander'
'Rusalev, Yury'
'Soldatov, Alexander'

_publ_section_title
;
 Spin transitions in ferric catecholate complexes mediated by outer-sphere
 counteranions.
;
_journal_issue 29
_journal_name_full 'Dalton transactions (Cambridge, England : 2003)'
_journal_page_first 10909
_journal_page_last 10919
_journal_paper_doi 10.1039/d2dt01207c
_journal_volume 51
_journal_year 2022
_chemical_compound_source 'Rostov-on-Don, Russia'
_chemical_formula_moiety 'C32 H38 Fe N4 O2, Cl O4, 0.5(H2 O)'
_chemical_formula_sum 'C32 H39 Cl Fe N4 O6.5'
_chemical_formula_weight 674.97
_chemical_name_common '3 - (3,6-Di-tert-butylcatecholato)-(tris(2-pyridylmethyl)amine)-iron(iii) percholrate'
_chemical_name_systematic '3 - (3,6-Di-tert-butylcatecholato)-(tris(2-pyridylmethyl)amine)-iron(iii) percholrate'
_space_group_crystal_system triclinic
_space_group_IT_number 2
_space_group_name_Hall '-P 1'
_space_group_name_H-M_alt 'P -1'
_symmetry_cell_setting triclinic
_symmetry_Int_Tables_number 2
_symmetry_space_group_name_H-M 'P -1'
_atom_sites_solution_hydrogens mixed
_atom_sites_solution_primary dual
_audit_creation_date 2021-09-08
_audit_creation_method
;
Olex2 1.3
(compiled 2020.11.12 svn.r5f609507 for OlexSys, GUI svn.r6272)
;
_audit_update_record
;
2022-04-03 deposited with the CCDC.	2022-06-27 downloaded from the CCDC.
;
_cell_angle_alpha 97.511(2)
_cell_angle_beta 92.574(2)
_cell_angle_gamma 106.888(2)
_cell_formula_units_Z 2
_cell_length_a 8.3709(2)
_cell_length_b 10.3122(2)
_cell_length_c 19.7722(3)
_cell_measurement_reflns_used 15672
_cell_measurement_temperature 100.01(11)
_cell_measurement_theta_max 75.8030
_cell_measurement_theta_min 4.5070
_cell_volume 1612.97(6)
_computing_cell_refinement 'CrysAlisPro 1.171.40.67a (Rigaku OD, 2019)'
_computing_data_collection 'CrysAlisPro 1.171.40.67a (Rigaku OD, 2019)'
_computing_data_reduction 'CrysAlisPro 1.171.40.67a (Rigaku OD, 2019)'
_computing_molecular_graphics 'Olex2 1.3 (Dolomanov et al., 2009)'
_computing_publication_material 'Olex2 1.3 (Dolomanov et al., 2009)'
_computing_structure_refinement 'SHELXL 2014/7 (Sheldrick, 2015)'
_computing_structure_solution 'SHELXT 2014/5 (Sheldrick, 2014)'
_diffrn_ambient_environment N~2~
_diffrn_ambient_temperature 100.01(11)
_diffrn_detector 'CCD plate'
_diffrn_detector_area_resol_mean 5.2529
_diffrn_detector_type AtlasS2
_diffrn_measured_fraction_theta_full 1.000
_diffrn_measured_fraction_theta_max 0.996
_diffrn_measurement_details
;
List of Runs (angles in degrees, time in seconds):

  # Type    Start    End  Width  t~exp~   \w     \q     \k     \f   Frames
#--------------------------------------------------------------------------
  1  \w   -113.00 -13.00   1.00    1.00    --  -41.35 -57.00-180.00  100
  2  \w   -114.00 -62.00   1.00    1.00    --  -41.35-148.00-106.00   52
  3  \w   -116.00 -17.00   1.00    1.00    --  -41.35 -38.00 -90.00   99
  4  \w     27.00  97.00   1.00    1.00    --   41.35-125.00  60.00   70
  5  \w     17.00 116.00   1.00    1.00    --   41.35  38.00 120.00   99
  6  \w    -21.00  74.00   1.00    1.00    --   41.35 -77.00-120.00   95
  7  \w      8.00  42.00   1.00    1.00    --   41.35  80.00 153.97   34
  8  \w     61.00 146.00   1.00    2.57    --  112.00 178.00  90.00   85
  9  \w     30.00 106.00   1.00    2.57    --  112.00 -95.00-120.00   76
 10  \w     37.00 136.00   1.00    2.57    --  112.00 -36.00-159.88   99
 11  \w     84.00 178.00   1.00    2.57    --  112.00  30.00 -90.00   94
 12  \w     36.00 109.00   1.00    2.57    --  112.00-111.00 -30.00   73
 13  \w     36.00 145.00   1.00    2.57    --  112.00 -77.00  90.00  109
 14  \w    103.00 178.00   1.00    2.57    --  112.00  77.00 120.00   75
 15  \w    104.00 178.00   1.00    2.57    --  112.00 111.00 -60.00   74
 16  \w     61.00 146.00   1.00    2.57    --  112.00 178.00  30.00   85
 17  \w     30.00 106.00   1.00    2.57    --  112.00 -95.00 -90.00   76
 18  \w    104.00 178.00   1.00    2.57    --  112.00 111.00  90.00   74
 19  \w     36.00 145.00   1.00    2.57    --  112.00 -77.00 -30.00  109
 20  \w    104.00 178.00   1.00    2.57    --  112.00 111.00 -30.00   74
 21  \w     36.00 109.00   1.00    2.57    --  112.00-111.00  30.00   73
 22  \w     30.00 106.00   1.00    2.57    --  112.00 -95.00  90.00   76
 23  \w     61.00 146.00   1.00    2.57    --  112.00 178.00 -30.00   85
 24  \w     40.00 141.00   1.00    2.57    --  112.00 -61.00   0.00  101
 25  \w     30.00 165.00   1.00    2.57    --  112.00 -15.00 -90.00  135
 26  \w     39.00 138.00   1.00    2.57    --  112.00 -45.00-120.00   99
 27  \w     30.00 106.00   1.00    2.57    --  112.00 -95.00-180.00   76
 28  \w     40.00 141.00   1.00    2.57    --  112.00 -61.00  30.00  101
 29  \w     36.00 145.00   1.00    2.57    --  112.00 -77.00-180.00  109
 30  \w     30.00 165.00   1.00    2.57    --  112.00 -15.00  60.00  135
 31  \w     61.00 146.00   1.00    2.57    --  112.00 178.00 150.00   85
 32  \w     36.00 109.00   1.00    2.57    --  112.00-111.00-120.00   73
 33  \w     36.00 109.00   1.00    2.57    --  112.00-111.00 -60.00   73
 34  \w     39.00 111.00   1.00    2.57    --  112.00-124.00  58.00   72
 35  \w     30.00 106.00   1.00    2.57    --  112.00 -95.00 -30.00   76
 36  \w     73.00 106.00   1.00    2.57    --  112.00 -95.00 120.00   33
 37  \w     95.00 175.00   1.00    2.57    --  112.00  45.00  60.00   80
 38  \w     90.00 147.00   1.00    2.57    --  112.00 -86.00  30.95   57
 39  \w     84.00 116.00   1.00    2.57    --  112.00  61.00  30.00   32
 40  \w    135.00 162.00   1.00    2.57    --  112.00  61.00  30.00   27
 41  \w     40.00  68.00   1.00    2.57    --  112.00 -61.00  90.00   28
 42  \w     77.00 132.00   1.00    2.57    --  112.00 -30.00 -30.00   55
 43  \w     40.00  67.00   1.00    2.57    --  112.00 -86.00  30.95   27
;
_diffrn_measurement_device 'four-circle diffractometer'
_diffrn_measurement_device_type 'SuperNova, Dual, Cu at home/near, AtlasS2'
_diffrn_measurement_method '\w scans'
_diffrn_orient_matrix_type 'CrysAlisPro convention (1999,Acta A55,543-557)'
_diffrn_orient_matrix_UB_11 -0.1880655000
_diffrn_orient_matrix_UB_12 -0.0361513000
_diffrn_orient_matrix_UB_13 0.0108268000
_diffrn_orient_matrix_UB_21 -0.0435410000
_diffrn_orient_matrix_UB_22 -0.0419626000
_diffrn_orient_matrix_UB_23 -0.0778507000
_diffrn_orient_matrix_UB_31 -0.0033656000
_diffrn_orient_matrix_UB_32 -0.1478900000
_diffrn_orient_matrix_UB_33 0.0067740000
_diffrn_radiation_monochromator mirror
_diffrn_radiation_probe x-ray
_diffrn_radiation_type 'Cu K\a'
_diffrn_radiation_wavelength 1.54184
_diffrn_reflns_av_R_equivalents 0.0289
_diffrn_reflns_av_unetI/netI 0.0214
_diffrn_reflns_Laue_measured_fraction_full 1.000
_diffrn_reflns_Laue_measured_fraction_max 0.996
_diffrn_reflns_limit_h_max 10
_diffrn_reflns_limit_h_min -10
_diffrn_reflns_limit_k_max 9
_diffrn_reflns_limit_k_min -12
_diffrn_reflns_limit_l_max 24
_diffrn_reflns_limit_l_min -24
_diffrn_reflns_number 33846
_diffrn_reflns_point_group_measured_fraction_full 1.000
_diffrn_reflns_point_group_measured_fraction_max 0.996
_diffrn_reflns_theta_full 67.684
_diffrn_reflns_theta_max 76.446
_diffrn_reflns_theta_min 2.263
_diffrn_source 'micro-focus sealed X-ray tube'
_diffrn_source_type 'SuperNova (Cu) X-ray Source'
_exptl_absorpt_coefficient_mu 4.936
_exptl_absorpt_correction_T_max 1.000
_exptl_absorpt_correction_T_min 0.664
_exptl_absorpt_correction_type gaussian
_exptl_absorpt_process_details
;
CrysAlisPro 1.171.40.67a (Rigaku Oxford Diffraction, 2019)
Numerical absorption correction based on gaussian integration over
			a multifaceted crystal model
Empirical absorption correction using spherical harmonics,
 implemented in SCALE3 ABSPACK scaling algorithm.
;
_exptl_crystal_colour 'dark violet'
_exptl_crystal_colour_modifier dark
_exptl_crystal_colour_primary violet
_exptl_crystal_density_diffrn 1.390
_exptl_crystal_description block
_exptl_crystal_F_000 708
_exptl_crystal_size_max 0.35
_exptl_crystal_size_mid 0.232
_exptl_crystal_size_min 0.21
_refine_diff_density_max 0.314
_refine_diff_density_min -0.662
_refine_diff_density_rms 0.053
_refine_ls_extinction_method none
_refine_ls_goodness_of_fit_ref 1.039
_refine_ls_hydrogen_treatment constr
_refine_ls_matrix_type full
_refine_ls_number_parameters 452
_refine_ls_number_reflns 6759
_refine_ls_number_restraints 10
_refine_ls_restrained_S_all 1.040
_refine_ls_R_factor_all 0.0369
_refine_ls_R_factor_gt 0.0355
_refine_ls_shift/su_max 0.001
_refine_ls_shift/su_mean 0.000
_refine_ls_structure_factor_coef Fsqd
_refine_ls_weighting_details 'w=1/[\s^2^(Fo^2^)+(0.0535P)^2^+0.8414P] where P=(Fo^2^+2Fc^2^)/3'
_refine_ls_weighting_scheme calc
_refine_ls_wR_factor_gt 0.0925
_refine_ls_wR_factor_ref 0.0941
_reflns_Friedel_coverage 0.000
_reflns_number_gt 6557
_reflns_number_total 6759
_reflns_threshold_expression 'I > 2\s(I)'
_cod_data_source_file d2dt01207c2.cif
_cod_data_source_block tpafe36clo4_100
_cod_depositor_comments 'Adding full bibliography for 7710599--7710604.cif.'
_cod_original_formula_sum 'C32 H39 Cl Fe N4 O6.50'
_cod_database_code 7710600
_shelx_shelxl_version_number 2014/7
_chemical_oxdiff_formula 'C32 H38 Fe N4 O2, Cl O4'
_shelx_space_group_comment
;
The symmetry employed for this shelxl refinement is uniquely defined
by the following loop, which should always be used as a source of
symmetry information in preference to the above space-group names.
They are only intended as comments.
;
_shelx_estimated_absorpt_t_max 0.424
_shelx_estimated_absorpt_t_min 0.277
_reflns_odcompleteness_completeness 98.69
_reflns_odcompleteness_iscentric 1
_reflns_odcompleteness_theta 77.17
_olex2_refinement_description
;
1. Fixed Uiso
 At 1.2 times of:
  All C(H) groups, All C(H,H) groups
 At 1.5 times of:
  All C(H,H,H) groups, All O(H,H) groups
2. Restrained distances
 O3A-O6A \\sim O6-O3
 with sigma of 0.04
 Cl1-O5 \\sim Cl1A-O5
 with sigma of 0.02
 Cl1-O3A \\sim Cl1A-O6
 with sigma of 0.02
 Cl1-O6A \\sim Cl1A-O3
 with sigma of 0.02
 Cl1-O4A \\sim Cl1A-O4
 with sigma of 0.02
 O5-O6A \\sim O5-O3
 with sigma of 0.04
 O6A-O4A \\sim O3-O4
 with sigma of 0.04
 O5-O3A \\sim O5-O6
 with sigma of 0.04
 O5-O4A \\sim O5-O4
 with sigma of 0.04
 O3A-O4A \\sim O6-O4
 with sigma of 0.04
3. Others
 Sof(O6)=Sof(O3)=Sof(Cl1A)=Sof(O4)=1-FVAR(1)
 Sof(Cl1)=Sof(O3A)=Sof(O6A)=Sof(O4A)=FVAR(1)
 Fixed Sof: O7(0.5) H7A(0.5) H7B(0.5)
4.a Free rotating group:
 O7(H7A,H7B)
4.b Secondary CH2 refined with riding coordinates:
 C26(H26A,H26B), C20(H20A,H20B), C32(H32A,H32B)
4.c Aromatic/amide H refined with riding coordinates:
 C27(H27), C30(H30), C29(H29), C15(H15), C21(H21), C5(H5), C23(H23), C4(H4),
 C22(H22), C24(H24), C18(H18), C16(H16), C28(H28), C17(H17)
4.d Idealised Me refined as rotating group:
 C9(H9A,H9B,H9C), C12(H12A,H12B,H12C), C13(H13A,H13B,H13C), C8(H8A,H8B,H8C),
 C10(H10A,H10B,H10C), C14(H14A,H14B,H14C)
;
_olex2_submission_special_instructions 'No special instructions were received'
_oxdiff_exptl_absorpt_empirical_details
;
Empirical correction (ABSPACK) includes:
- Absorption correction using spherical harmonics
- Frame scaling
;
_oxdiff_exptl_absorpt_empirical_full_max 1.466
_oxdiff_exptl_absorpt_empirical_full_min 0.779

loop_
_space_group_symop_operation_xyz
'x, y, z'
'-x, -y, -z'

loop_
_atom_site_label
_atom_site_type_symbol
_atom_site_fract_x
_atom_site_fract_y
_atom_site_fract_z
_atom_site_U_iso_or_equiv
_atom_site_adp_type
_atom_site_occupancy
_atom_site_site_symmetry_order
_atom_site_calc_flag
_atom_site_refinement_flags_posn
_atom_site_refinement_flags_adp
_atom_site_refinement_flags_occupancy
_atom_site_disorder_assembly
_atom_site_disorder_group
Fe Fe 0.42923(3) 0.18432(2) 0.76486(2) 0.01575(8) Uani 1 1 d . . . . .
O1 O 0.29075(14) 0.00313(11) 0.73180(6) 0.0182(2) Uani 1 1 d . . . . .
O2 O 0.39048(14) 0.22140(11) 0.67736(6) 0.0192(2) Uani 1 1 d . . . . .
N3 N 0.24983(17) 0.24640(13) 0.80670(7) 0.0184(3) Uani 1 1 d . . . . .
N4 N 0.62462(17) 0.12062(14) 0.74714(7) 0.0196(3) Uani 1 1 d . . . . .
N1 N 0.56917(17) 0.37218(14) 0.79983(7) 0.0205(3) Uani 1 1 d . . . . .
N2 N 0.47339(17) 0.14388(14) 0.85867(7) 0.0190(3) Uani 1 1 d . . . . .
C1 C 0.26883(19) -0.01558(16) 0.66349(8) 0.0179(3) Uani 1 1 d . . . . .
C2 C 0.3215(2) 0.10599(16) 0.63302(8) 0.0188(3) Uani 1 1 d . . . . .
C27 C 0.7191(2) 0.14217(18) 0.69394(9) 0.0237(3) Uani 1 1 d . . . . .
H27 H 0.6902 0.1892 0.6607 0.028 Uiso 1 1 calc R U . . .
C31 C 0.6646(2) 0.05082(16) 0.79534(9) 0.0213(3) Uani 1 1 d . . . . .
C26 C 0.3076(2) 0.10902(17) 0.88758(8) 0.0217(3) Uani 1 1 d . . . . .
H26A H 0.3226 0.1148 0.9369 0.026 Uiso 1 1 calc R U . . .
H26B H 0.2414 0.0164 0.8685 0.026 Uiso 1 1 calc R U . . .
C6 C 0.1946(2) -0.14486(17) 0.62280(9) 0.0205(3) Uani 1 1 d . . . . .
C19 C 0.6222(2) 0.39354(17) 0.86659(9) 0.0227(3) Uani 1 1 d . . . . .
C3 C 0.3000(2) 0.10468(18) 0.56162(8) 0.0225(3) Uani 1 1 d . . . . .
C30 C 0.8043(2) 0.00477(17) 0.79236(10) 0.0257(3) Uani 1 1 d . . . . .
H30 H 0.8321 -0.0410 0.8265 0.031 Uiso 1 1 calc R U . . .
C25 C 0.2204(2) 0.21019(16) 0.86927(8) 0.0203(3) Uani 1 1 d . . . . .
C7 C 0.1467(2) -0.27838(17) 0.65382(9) 0.0222(3) Uani 1 1 d . . . . .
C29 C 0.9021(2) 0.02780(18) 0.73776(10) 0.0277(4) Uani 1 1 d . . . . .
H29 H 0.9964 -0.0024 0.7349 0.033 Uiso 1 1 calc R U . . .
C15 C 0.5908(2) 0.48022(17) 0.76567(9) 0.0246(3) Uani 1 1 d . . . . .
H15 H 0.5541 0.4650 0.7194 0.029 Uiso 1 1 calc R U . . .
C20 C 0.5954(2) 0.26735(17) 0.90051(9) 0.0231(3) Uani 1 1 d . . . . .
H20A H 0.7019 0.2494 0.9079 0.028 Uiso 1 1 calc R U . . .
H20B H 0.5543 0.2839 0.9449 0.028 Uiso 1 1 calc R U . . .
C21 C 0.1786(2) 0.33569(17) 0.78403(9) 0.0222(3) Uani 1 1 d . . . . .
H21 H 0.1973 0.3588 0.7405 0.027 Uiso 1 1 calc R U . . .
C32 C 0.5447(2) 0.02664(17) 0.85007(9) 0.0226(3) Uani 1 1 d . . . . .
H32A H 0.4561 -0.0589 0.8366 0.027 Uiso 1 1 calc R U . . .
H32B H 0.6030 0.0218 0.8927 0.027 Uiso 1 1 calc R U . . .
C11 C 0.3567(2) 0.23690(19) 0.52996(9) 0.0263(4) Uani 1 1 d . . . . .
C9 C 0.0208(2) -0.27520(17) 0.70757(9) 0.0250(3) Uani 1 1 d . . . . .
H9A H 0.0715 -0.2029 0.7448 0.038 Uiso 1 1 calc R U . . .
H9B H -0.0112 -0.3614 0.7245 0.038 Uiso 1 1 calc R U . . .
H9C H -0.0766 -0.2593 0.6871 0.038 Uiso 1 1 calc R U . . .
C5 C 0.1737(2) -0.14308(18) 0.55283(9) 0.0257(3) Uani 1 1 d . . . . .
H5 H 0.1239 -0.2257 0.5243 0.031 Uiso 1 1 calc R U . . .
C23 C 0.0490(2) 0.35802(18) 0.88811(10) 0.0267(4) Uani 1 1 d . . . . .
H23 H -0.0176 0.3965 0.9157 0.032 Uiso 1 1 calc R U . . .
C4 C 0.2241(2) -0.02297(19) 0.52325(9) 0.0274(4) Uani 1 1 d . . . . .
H4 H 0.2058 -0.0291 0.4760 0.033 Uiso 1 1 calc R U . . .
C12 C 0.2603(3) 0.33558(19) 0.55803(9) 0.0291(4) Uani 1 1 d . . . . .
H12A H 0.1422 0.2924 0.5473 0.044 Uiso 1 1 calc R U . . .
H12B H 0.2942 0.4176 0.5375 0.044 Uiso 1 1 calc R U . . .
H12C H 0.2844 0.3584 0.6068 0.044 Uiso 1 1 calc R U . . .
C22 C 0.0782(2) 0.39410(18) 0.82372(10) 0.0273(4) Uani 1 1 d . . . . .
H22 H 0.0312 0.4566 0.8074 0.033 Uiso 1 1 calc R U . . .
C24 C 0.1201(2) 0.26365(18) 0.91113(9) 0.0242(3) Uani 1 1 d . . . . .
H24 H 0.1004 0.2371 0.9539 0.029 Uiso 1 1 calc R U . . .
C18 C 0.7009(2) 0.52382(19) 0.90137(10) 0.0310(4) Uani 1 1 d . . . . .
H18 H 0.7389 0.5366 0.9474 0.037 Uiso 1 1 calc R U . . .
C16 C 0.6662(3) 0.61263(19) 0.79772(11) 0.0321(4) Uani 1 1 d . . . . .
H16 H 0.6791 0.6860 0.7735 0.039 Uiso 1 1 calc R U . . .
C28 C 0.8580(2) 0.09616(18) 0.68754(10) 0.0275(4) Uani 1 1 d . . . . .
H28 H 0.9209 0.1108 0.6501 0.033 Uiso 1 1 calc R U . . .
C13 C 0.5455(3) 0.3059(2) 0.54741(10) 0.0332(4) Uani 1 1 d . . . . .
H13A H 0.5685 0.3315 0.5961 0.050 Uiso 1 1 calc R U . . .
H13B H 0.5805 0.3862 0.5256 0.050 Uiso 1 1 calc R U . . .
H13C H 0.6056 0.2431 0.5314 0.050 Uiso 1 1 calc R U . . .
C8 C 0.3062(2) -0.29747(19) 0.68782(10) 0.0294(4) Uani 1 1 d . . . . .
H8A H 0.3819 -0.3063 0.6537 0.044 Uiso 1 1 calc R U . . .
H8B H 0.2765 -0.3786 0.7092 0.044 Uiso 1 1 calc R U . . .
H8C H 0.3595 -0.2193 0.7218 0.044 Uiso 1 1 calc R U . . .
C10 C 0.0652(3) -0.40330(18) 0.59886(10) 0.0312(4) Uani 1 1 d . . . . .
H10A H -0.0347 -0.3931 0.5775 0.047 Uiso 1 1 calc R U . . .
H10B H 0.0373 -0.4850 0.6198 0.047 Uiso 1 1 calc R U . . .
H10C H 0.1423 -0.4099 0.5650 0.047 Uiso 1 1 calc R U . . .
C17 C 0.7222(3) 0.6351(2) 0.86645(12) 0.0367(4) Uani 1 1 d . . . . .
H17 H 0.7736 0.7236 0.8889 0.044 Uiso 1 1 calc R U . . .
C14 C 0.3219(3) 0.2087(2) 0.45153(10) 0.0380(5) Uani 1 1 d . . . . .
H14A H 0.3821 0.1481 0.4327 0.057 Uiso 1 1 calc R U . . .
H14B H 0.3580 0.2934 0.4334 0.057 Uiso 1 1 calc R U . . .
H14C H 0.2040 0.1669 0.4395 0.057 Uiso 1 1 calc R U . . .
Cl1 Cl 0.1792(2) -0.22273(13) 0.93926(5) 0.0239(3) Uani 0.582(4) 1 d D . P A 1
O5 O 0.1301(2) -0.35050(15) 0.97001(7) 0.0417(4) Uani 1 1 d D . . . .
O3A O 0.1958(16) -0.2594(14) 0.8680(4) 0.043(2) Uani 0.582(4) 1 d D . P A 1
O6A O 0.3378(4) -0.1353(3) 0.97208(14) 0.0363(7) Uani 0.582(4) 1 d D . P A 1
O4A O 0.0574(3) -0.1493(3) 0.94538(16) 0.0443(8) Uani 0.582(4) 1 d D . P A 1
O6 O 0.2342(8) -0.1235(4) 0.9854(2) 0.0471(13) Uani 0.418(4) 1 d D . P A 2
O3 O 0.161(2) -0.2420(19) 0.8731(6) 0.042(3) Uani 0.418(4) 1 d D . P A 2
Cl1A Cl 0.2369(3) -0.24466(18) 0.93913(8) 0.0271(4) Uani 0.418(4) 1 d D . P A 2
O4 O 0.4057(6) -0.2453(6) 0.9352(2) 0.0634(16) Uani 0.418(4) 1 d D . P A 2
O7 O -0.0711(6) -0.0594(4) 0.9473(2) 0.0584(9) Uani 0.5 1 d G . P B 2
H7A H 0.0191 -0.0735 0.9611 0.088 Uiso 0.5 1 d G U P B 2
H7B H -0.0801 0.0061 0.9763 0.088 Uiso 0.5 1 d G U P B 2

loop_
_atom_site_aniso_label
_atom_site_aniso_U_11
_atom_site_aniso_U_22
_atom_site_aniso_U_33
_atom_site_aniso_U_23
_atom_site_aniso_U_13
_atom_site_aniso_U_12
Fe 0.01535(12) 0.01604(13) 0.01766(13) 0.00591(9) 0.00138(9) 0.00605(9)
O1 0.0192(5) 0.0186(5) 0.0188(5) 0.0060(4) 0.0008(4) 0.0073(4)
O2 0.0218(5) 0.0186(5) 0.0195(5) 0.0067(4) 0.0028(4) 0.0076(4)
N3 0.0170(6) 0.0158(6) 0.0219(6) 0.0042(5) 0.0008(5) 0.0038(5)
N4 0.0179(6) 0.0182(6) 0.0230(7) 0.0035(5) 0.0002(5) 0.0061(5)
N1 0.0177(6) 0.0205(6) 0.0246(7) 0.0063(5) 0.0031(5) 0.0065(5)
N2 0.0190(6) 0.0187(6) 0.0207(6) 0.0064(5) 0.0005(5) 0.0064(5)
C1 0.0163(7) 0.0202(7) 0.0210(7) 0.0061(6) 0.0026(6) 0.0099(6)
C2 0.0182(7) 0.0206(7) 0.0211(8) 0.0055(6) 0.0037(6) 0.0101(6)
C27 0.0209(8) 0.0265(8) 0.0240(8) 0.0038(6) 0.0025(6) 0.0076(6)
C31 0.0207(8) 0.0177(7) 0.0253(8) 0.0031(6) -0.0016(6) 0.0058(6)
C26 0.0220(8) 0.0230(8) 0.0215(8) 0.0087(6) 0.0042(6) 0.0062(6)
C6 0.0208(7) 0.0202(8) 0.0239(8) 0.0044(6) 0.0035(6) 0.0105(6)
C19 0.0183(7) 0.0217(8) 0.0286(8) 0.0043(6) 0.0005(6) 0.0067(6)
C3 0.0270(8) 0.0257(8) 0.0205(8) 0.0074(6) 0.0056(6) 0.0145(7)
C30 0.0232(8) 0.0182(7) 0.0360(9) 0.0027(7) -0.0046(7) 0.0082(6)
C25 0.0191(7) 0.0182(7) 0.0219(7) 0.0038(6) 0.0012(6) 0.0030(6)
C7 0.0236(8) 0.0181(7) 0.0275(8) 0.0046(6) 0.0025(6) 0.0099(6)
C29 0.0202(8) 0.0218(8) 0.0400(10) -0.0041(7) -0.0012(7) 0.0091(6)
C15 0.0234(8) 0.0205(8) 0.0305(9) 0.0091(7) 0.0058(7) 0.0049(6)
C20 0.0229(8) 0.0234(8) 0.0225(8) 0.0036(6) -0.0039(6) 0.0070(6)
C21 0.0211(8) 0.0194(7) 0.0278(8) 0.0064(6) 0.0013(6) 0.0074(6)
C32 0.0256(8) 0.0207(7) 0.0249(8) 0.0081(6) -0.0010(6) 0.0106(6)
C11 0.0356(10) 0.0287(9) 0.0217(8) 0.0105(7) 0.0080(7) 0.0168(7)
C9 0.0248(8) 0.0212(8) 0.0313(9) 0.0086(7) 0.0046(7) 0.0079(6)
C5 0.0306(9) 0.0241(8) 0.0245(8) 0.0007(6) 0.0022(7) 0.0126(7)
C23 0.0202(8) 0.0244(8) 0.0338(9) -0.0036(7) 0.0041(7) 0.0070(6)
C4 0.0363(10) 0.0314(9) 0.0176(8) 0.0038(7) 0.0024(7) 0.0152(8)
C12 0.0402(10) 0.0299(9) 0.0257(8) 0.0113(7) 0.0059(7) 0.0202(8)
C22 0.0249(8) 0.0206(8) 0.0375(10) 0.0031(7) 0.0015(7) 0.0096(7)
C24 0.0222(8) 0.0239(8) 0.0232(8) 0.0006(6) 0.0028(6) 0.0031(6)
C18 0.0311(9) 0.0252(9) 0.0336(10) 0.0010(7) -0.0051(7) 0.0064(7)
C16 0.0330(10) 0.0216(8) 0.0411(10) 0.0103(7) 0.0058(8) 0.0040(7)
C28 0.0212(8) 0.0268(8) 0.0325(9) -0.0018(7) 0.0034(7) 0.0068(7)
C13 0.0374(10) 0.0338(10) 0.0357(10) 0.0182(8) 0.0160(8) 0.0144(8)
C8 0.0274(9) 0.0239(8) 0.0420(10) 0.0098(7) 0.0026(7) 0.0138(7)
C10 0.0377(10) 0.0186(8) 0.0367(10) 0.0006(7) 0.0023(8) 0.0093(7)
C17 0.0370(11) 0.0202(8) 0.0463(12) 0.0007(8) -0.0026(9) 0.0010(7)
C14 0.0622(14) 0.0368(10) 0.0235(9) 0.0135(8) 0.0119(9) 0.0226(10)
Cl1 0.0268(6) 0.0222(4) 0.0211(4) 0.0080(3) 0.0006(4) 0.0029(4)
O5 0.0534(9) 0.0295(7) 0.0300(7) 0.0118(6) -0.0017(6) -0.0088(6)
O3A 0.066(5) 0.038(3) 0.0207(18) 0.0056(15) 0.008(2) 0.009(3)
O6A 0.0330(15) 0.0287(13) 0.0373(14) 0.0145(10) -0.0120(12) -0.0082(11)
O4A 0.0366(14) 0.0384(15) 0.0643(19) 0.0185(13) 0.0155(13) 0.0147(11)
O6 0.080(4) 0.0236(17) 0.0311(19) 0.0007(14) -0.016(2) 0.010(2)
O3 0.054(6) 0.041(5) 0.024(4) 0.009(3) -0.010(4) 0.004(3)
Cl1A 0.0347(10) 0.0231(6) 0.0212(5) 0.0083(4) -0.0014(6) 0.0034(6)
O4 0.043(2) 0.112(4) 0.047(2) 0.039(3) 0.0149(19) 0.029(3)
O7 0.069(3) 0.0429(19) 0.059(2) 0.0016(16) 0.0002(19) 0.0142(18)

loop_
_atom_type_symbol
_atom_type_description
_atom_type_scat_dispersion_real
_atom_type_scat_dispersion_imag
_atom_type_scat_source
C C 0.0181 0.0091 'International Tables Vol C Tables 4.2.6.8 and 6.1.1.4'
H H 0.0000 0.0000 'International Tables Vol C Tables 4.2.6.8 and 6.1.1.4'
Cl Cl 0.3639 0.7018 'International Tables Vol C Tables 4.2.6.8 and 6.1.1.4'
Fe Fe -1.1336 3.1974 'International Tables Vol C Tables 4.2.6.8 and 6.1.1.4'
N N 0.0311 0.0180 'International Tables Vol C Tables 4.2.6.8 and 6.1.1.4'
O O 0.0492 0.0322 'International Tables Vol C Tables 4.2.6.8 and 6.1.1.4'

loop_
_exptl_crystal_face_index_h
_exptl_crystal_face_index_k
_exptl_crystal_face_index_l
_exptl_crystal_face_perp_dist
-3 5 5 0.1558
5 0 -4 0.1311
5 0 -1 0.0988
0 -6 3 0.1034
5 -1 4 0.1148
-5 0 -3 0.1292
0 -6 0 0.0994
3 0 10 0.1387
2 -4 11 0.1570
-1 7 -3 0.0988
0 1 12 0.1463
-1 -5 8 0.1460
3 -6 -2 0.1139
-5 0 4 0.1311
-5 0 0 0.1102
-4 -3 -2 0.1115
0 -6 1 0.0981
5 0 3 0.1102
1 4 6 0.1372
-1 0 -12 0.1577
0 -1 -13 0.1615
1 -6 -1 0.1021
-1 5 8 0.1472
2 -2 -11 0.1662

loop_
_geom_angle_atom_site_label_1
_geom_angle_atom_site_label_2
_geom_angle_atom_site_label_3
_geom_angle
_geom_angle_site_symmetry_1
_geom_angle_site_symmetry_3
_geom_angle_publ_flag
O1 Fe N3 95.20(5) . . ?
O1 Fe N4 88.23(5) . . ?
O1 Fe N1 179.03(5) . . ?
O1 Fe N2 94.18(5) . . ?
O2 Fe O1 85.84(5) . . ?
O2 Fe N3 97.45(5) . . ?
O2 Fe N4 96.76(5) . . ?
O2 Fe N1 94.38(6) . . ?
O2 Fe N2 179.31(5) . . ?
N3 Fe N2 83.24(6) . . ?
N4 Fe N3 165.58(6) . . ?
N4 Fe N1 92.68(6) . . ?
N4 Fe N2 82.55(6) . . ?
N1 Fe N3 83.83(6) . . ?
N1 Fe N2 85.61(6) . . ?
C1 O1 Fe 110.02(9) . . ?
C2 O2 Fe 111.65(9) . . ?
C25 N3 Fe 113.62(11) . . ?
C21 N3 Fe 125.99(11) . . ?
C21 N3 C25 119.46(14) . . ?
C27 N4 Fe 126.50(12) . . ?
C27 N4 C31 119.55(14) . . ?
C31 N4 Fe 113.94(11) . . ?
C19 N1 Fe 114.57(11) . . ?
C19 N1 C15 119.47(15) . . ?
C15 N1 Fe 125.04(12) . . ?
C26 N2 Fe 105.47(10) . . ?
C26 N2 C20 111.39(13) . . ?
C26 N2 C32 112.80(13) . . ?
C20 N2 Fe 109.67(10) . . ?
C32 N2 Fe 106.58(10) . . ?
C32 N2 C20 110.66(13) . . ?
O1 C1 C2 115.21(14) . . ?
O1 C1 C6 123.80(14) . . ?
C6 C1 C2 120.97(15) . . ?
O2 C2 C1 114.87(14) . . ?
O2 C2 C3 122.85(14) . . ?
C3 C2 C1 122.28(15) . . ?
N4 C27 H27 119.1 . . ?
N4 C27 C28 121.73(16) . . ?
C28 C27 H27 119.1 . . ?
N4 C31 C30 121.26(16) . . ?
N4 C31 C32 114.68(14) . . ?
C30 C31 C32 124.04(15) . . ?
N2 C26 H26A 110.2 . . ?
N2 C26 H26B 110.2 . . ?
N2 C26 C25 107.55(13) . . ?
H26A C26 H26B 108.5 . . ?
C25 C26 H26A 110.2 . . ?
C25 C26 H26B 110.2 . . ?
C1 C6 C7 122.04(15) . . ?
C5 C6 C1 115.55(15) . . ?
C5 C6 C7 122.37(15) . . ?
N1 C19 C20 116.02(15) . . ?
N1 C19 C18 121.69(16) . . ?
C18 C19 C20 122.26(16) . . ?
C2 C3 C11 121.40(15) . . ?
C4 C3 C2 115.43(15) . . ?
C4 C3 C11 123.16(15) . . ?
C31 C30 H30 120.5 . . ?
C31 C30 C29 119.10(16) . . ?
C29 C30 H30 120.5 . . ?
N3 C25 C26 113.52(14) . . ?
N3 C25 C24 121.70(15) . . ?
C24 C25 C26 124.78(15) . . ?
C6 C7 C8 109.01(14) . . ?
C6 C7 C10 111.51(14) . . ?
C9 C7 C6 111.13(13) . . ?
C9 C7 C8 109.23(15) . . ?
C9 C7 C10 107.32(15) . . ?
C10 C7 C8 108.58(14) . . ?
C30 C29 H29 120.3 . . ?
C28 C29 C30 119.38(16) . . ?
C28 C29 H29 120.3 . . ?
N1 C15 H15 119.2 . . ?
N1 C15 C16 121.55(17) . . ?
C16 C15 H15 119.2 . . ?
N2 C20 C19 112.31(13) . . ?
N2 C20 H20A 109.1 . . ?
N2 C20 H20B 109.1 . . ?
C19 C20 H20A 109.1 . . ?
C19 C20 H20B 109.1 . . ?
H20A C20 H20B 107.9 . . ?
N3 C21 H21 119.1 . . ?
N3 C21 C22 121.72(16) . . ?
C22 C21 H21 119.1 . . ?
N2 C32 C31 107.17(13) . . ?
N2 C32 H32A 110.3 . . ?
N2 C32 H32B 110.3 . . ?
C31 C32 H32A 110.3 . . ?
C31 C32 H32B 110.3 . . ?
H32A C32 H32B 108.5 . . ?
C3 C11 C12 109.47(14) . . ?
C3 C11 C13 110.24(14) . . ?
C3 C11 C14 111.61(16) . . ?
C12 C11 C14 107.87(15) . . ?
C13 C11 C12 109.41(16) . . ?
C13 C11 C14 108.18(16) . . ?
C7 C9 H9A 109.5 . . ?
C7 C9 H9B 109.5 . . ?
C7 C9 H9C 109.5 . . ?
H9A C9 H9B 109.5 . . ?
H9A C9 H9C 109.5 . . ?
H9B C9 H9C 109.5 . . ?
C6 C5 H5 118.4 . . ?
C6 C5 C4 123.19(16) . . ?
C4 C5 H5 118.4 . . ?
C22 C23 H23 120.3 . . ?
C22 C23 C24 119.41(16) . . ?
C24 C23 H23 120.3 . . ?
C3 C4 C5 122.56(16) . . ?
C3 C4 H4 118.7 . . ?
C5 C4 H4 118.7 . . ?
C11 C12 H12A 109.5 . . ?
C11 C12 H12B 109.5 . . ?
C11 C12 H12C 109.5 . . ?
H12A C12 H12B 109.5 . . ?
H12A C12 H12C 109.5 . . ?
H12B C12 H12C 109.5 . . ?
C21 C22 C23 118.94(16) . . ?
C21 C22 H22 120.5 . . ?
C23 C22 H22 120.5 . . ?
C25 C24 C23 118.77(16) . . ?
C25 C24 H24 120.6 . . ?
C23 C24 H24 120.6 . . ?
C19 C18 H18 120.5 . . ?
C19 C18 C17 118.91(18) . . ?
C17 C18 H18 120.5 . . ?
C15 C16 H16 120.4 . . ?
C15 C16 C17 119.18(17) . . ?
C17 C16 H16 120.4 . . ?
C27 C28 C29 118.95(17) . . ?
C27 C28 H28 120.5 . . ?
C29 C28 H28 120.5 . . ?
C11 C13 H13A 109.5 . . ?
C11 C13 H13B 109.5 . . ?
C11 C13 H13C 109.5 . . ?
H13A C13 H13B 109.5 . . ?
H13A C13 H13C 109.5 . . ?
H13B C13 H13C 109.5 . . ?
C7 C8 H8A 109.5 . . ?
C7 C8 H8B 109.5 . . ?
C7 C8 H8C 109.5 . . ?
H8A C8 H8B 109.5 . . ?
H8A C8 H8C 109.5 . . ?
H8B C8 H8C 109.5 . . ?
C7 C10 H10A 109.5 . . ?
C7 C10 H10B 109.5 . . ?
C7 C10 H10C 109.5 . . ?
H10A C10 H10B 109.5 . . ?
H10A C10 H10C 109.5 . . ?
H10B C10 H10C 109.5 . . ?
C18 C17 H17 120.4 . . ?
C16 C17 C18 119.18(18) . . ?
C16 C17 H17 120.4 . . ?
C11 C14 H14A 109.5 . . ?
C11 C14 H14B 109.5 . . ?
C11 C14 H14C 109.5 . . ?
H14A C14 H14B 109.5 . . ?
H14A C14 H14C 109.5 . . ?
H14B C14 H14C 109.5 . . ?
O3A Cl1 O5 107.8(6) . . ?
O3A Cl1 O6A 109.3(6) . . ?
O3A Cl1 O4A 108.7(4) . . ?
O6A Cl1 O5 109.38(16) . . ?
O4A Cl1 O5 112.52(16) . . ?
O4A Cl1 O6A 109.0(2) . . ?
O5 Cl1A O6 101.1(3) . . ?
O5 Cl1A O3 109.3(8) . . ?
O3 Cl1A O6 109.0(7) . . ?
O4 Cl1A O5 116.8(3) . . ?
O4 Cl1A O6 108.9(4) . . ?
O4 Cl1A O3 111.1(6) . . ?
H7A O7 H7B 104.5 . . ?

loop_
_geom_bond_atom_site_label_1
_geom_bond_atom_site_label_2
_geom_bond_distance
_geom_bond_site_symmetry_2
_geom_bond_publ_flag
Fe O1 1.9017(12) . ?
Fe O2 1.8545(11) . ?
Fe N3 1.9701(14) . ?
Fe N4 1.9608(14) . ?
Fe N1 1.9652(14) . ?
Fe N2 1.9952(13) . ?
O1 C1 1.3358(19) . ?
O2 C2 1.342(2) . ?
N3 C25 1.351(2) . ?
N3 C21 1.344(2) . ?
N4 C27 1.348(2) . ?
N4 C31 1.352(2) . ?
N1 C19 1.343(2) . ?
N1 C15 1.349(2) . ?
N2 C26 1.489(2) . ?
N2 C20 1.497(2) . ?
N2 C32 1.491(2) . ?
C1 C2 1.424(2) . ?
C1 C6 1.416(2) . ?
C2 C3 1.413(2) . ?
C27 H27 0.9300 . ?
C27 C28 1.382(2) . ?
C31 C30 1.385(2) . ?
C31 C32 1.504(2) . ?
C26 H26A 0.9700 . ?
C26 H26B 0.9700 . ?
C26 C25 1.506(2) . ?
C6 C7 1.535(2) . ?
C6 C5 1.390(2) . ?
C19 C20 1.505(2) . ?
C19 C18 1.384(3) . ?
C3 C11 1.533(2) . ?
C3 C4 1.386(3) . ?
C30 H30 0.9300 . ?
C30 C29 1.388(3) . ?
C25 C24 1.381(2) . ?
C7 C9 1.534(2) . ?
C7 C8 1.543(2) . ?
C7 C10 1.537(2) . ?
C29 H29 0.9300 . ?
C29 C28 1.386(3) . ?
C15 H15 0.9300 . ?
C15 C16 1.379(3) . ?
C20 H20A 0.9700 . ?
C20 H20B 0.9700 . ?
C21 H21 0.9300 . ?
C21 C22 1.383(2) . ?
C32 H32A 0.9700 . ?
C32 H32B 0.9700 . ?
C11 C12 1.538(2) . ?
C11 C13 1.535(3) . ?
C11 C14 1.538(3) . ?
C9 H9A 0.9600 . ?
C9 H9B 0.9600 . ?
C9 H9C 0.9600 . ?
C5 H5 0.9300 . ?
C5 C4 1.401(3) . ?
C23 H23 0.9300 . ?
C23 C22 1.385(3) . ?
C23 C24 1.392(3) . ?
C4 H4 0.9300 . ?
C12 H12A 0.9600 . ?
C12 H12B 0.9600 . ?
C12 H12C 0.9600 . ?
C22 H22 0.9300 . ?
C24 H24 0.9300 . ?
C18 H18 0.9300 . ?
C18 C17 1.387(3) . ?
C16 H16 0.9300 . ?
C16 C17 1.385(3) . ?
C28 H28 0.9300 . ?
C13 H13A 0.9600 . ?
C13 H13B 0.9600 . ?
C13 H13C 0.9600 . ?
C8 H8A 0.9600 . ?
C8 H8B 0.9600 . ?
C8 H8C 0.9600 . ?
C10 H10A 0.9600 . ?
C10 H10B 0.9600 . ?
C10 H10C 0.9600 . ?
C17 H17 0.9300 . ?
C14 H14A 0.9600 . ?
C14 H14B 0.9600 . ?
C14 H14C 0.9600 . ?
Cl1 O5 1.4805(18) . ?
Cl1 O3A 1.434(9) . ?
Cl1 O6A 1.439(3) . ?
Cl1 O4A 1.437(3) . ?
O5 Cl1A 1.421(2) . ?
O6 Cl1A 1.456(5) . ?
O3 Cl1A 1.435(12) . ?
Cl1A O4 1.420(5) . ?
O7 H7A 0.8498 . ?
O7 H7B 0.8502 . ?

loop_
_geom_torsion_atom_site_label_1
_geom_torsion_atom_site_label_2
_geom_torsion_atom_site_label_3
_geom_torsion_atom_site_label_4
_geom_torsion
_geom_torsion_site_symmetry_1
_geom_torsion_site_symmetry_2
_geom_torsion_site_symmetry_3
_geom_torsion_site_symmetry_4
_geom_torsion_publ_flag
Fe O1 C1 C2 -12.13(16) . . . . ?
Fe O1 C1 C6 169.64(12) . . . . ?
Fe O2 C2 C1 9.55(16) . . . . ?
Fe O2 C2 C3 -171.38(12) . . . . ?
Fe N3 C25 C26 -10.72(17) . . . . ?
Fe N3 C25 C24 168.94(13) . . . . ?
Fe N3 C21 C22 -166.85(13) . . . . ?
Fe N4 C27 C28 177.89(13) . . . . ?
Fe N4 C31 C30 -176.70(13) . . . . ?
Fe N4 C31 C32 4.30(18) . . . . ?
Fe N1 C19 C20 11.25(18) . . . . ?
Fe N1 C19 C18 -170.49(14) . . . . ?
Fe N1 C15 C16 168.35(14) . . . . ?
Fe N2 C26 C25 -42.87(14) . . . . ?
Fe N2 C20 C19 11.97(16) . . . . ?
Fe N2 C32 C31 40.70(14) . . . . ?
O1 Fe O2 C2 -12.99(10) . . . . ?
O1 C1 C2 O2 2.0(2) . . . . ?
O1 C1 C2 C3 -177.06(14) . . . . ?
O1 C1 C6 C7 -5.7(2) . . . . ?
O1 C1 C6 C5 176.48(14) . . . . ?
O2 C2 C3 C11 0.6(2) . . . . ?
O2 C2 C3 C4 -178.96(15) . . . . ?
N3 Fe O2 C2 -107.70(10) . . . . ?
N3 C25 C24 C23 -0.5(3) . . . . ?
N3 C21 C22 C23 -0.8(3) . . . . ?
N4 Fe O2 C2 74.73(11) . . . . ?
N4 C27 C28 C29 -0.9(3) . . . . ?
N4 C31 C30 C29 -1.7(3) . . . . ?
N4 C31 C32 N2 -30.35(19) . . . . ?
N1 Fe O2 C2 167.96(10) . . . . ?
N1 C19 C20 N2 -15.5(2) . . . . ?
N1 C19 C18 C17 1.3(3) . . . . ?
N1 C15 C16 C17 0.6(3) . . . . ?
N2 C26 C25 N3 36.25(18) . . . . ?
N2 C26 C25 C24 -143.39(16) . . . . ?
C1 C2 C3 C11 179.64(15) . . . . ?
C1 C2 C3 C4 0.0(2) . . . . ?
C1 C6 C7 C9 59.1(2) . . . . ?
C1 C6 C7 C8 -61.3(2) . . . . ?
C1 C6 C7 C10 178.81(15) . . . . ?
C1 C6 C5 C4 0.9(2) . . . . ?
C2 C1 C6 C7 176.15(14) . . . . ?
C2 C1 C6 C5 -1.6(2) . . . . ?
C2 C3 C11 C12 -61.4(2) . . . . ?
C2 C3 C11 C13 59.0(2) . . . . ?
C2 C3 C11 C14 179.27(16) . . . . ?
C2 C3 C4 C5 -0.8(3) . . . . ?
C27 N4 C31 C30 2.2(2) . . . . ?
C27 N4 C31 C32 -176.84(15) . . . . ?
C31 N4 C27 C28 -0.8(3) . . . . ?
C31 C30 C29 C28 0.0(3) . . . . ?
C26 N2 C20 C19 -104.41(16) . . . . ?
C26 N2 C32 C31 155.98(13) . . . . ?
C26 C25 C24 C23 179.09(16) . . . . ?
C6 C1 C2 O2 -179.71(13) . . . . ?
C6 C1 C2 C3 1.2(2) . . . . ?
C6 C5 C4 C3 0.3(3) . . . . ?
C19 N1 C15 C16 -0.1(3) . . . . ?
C19 C18 C17 C16 -0.8(3) . . . . ?
C30 C31 C32 N2 150.69(16) . . . . ?
C30 C29 C28 C27 1.3(3) . . . . ?
C25 N3 C21 C22 1.4(2) . . . . ?
C7 C6 C5 C4 -176.85(16) . . . . ?
C15 N1 C19 C20 -179.15(15) . . . . ?
C15 N1 C19 C18 -0.9(2) . . . . ?
C15 C16 C17 C18 -0.1(3) . . . . ?
C20 N2 C26 C25 76.04(16) . . . . ?
C20 N2 C32 C31 -78.48(16) . . . . ?
C20 C19 C18 C17 179.47(18) . . . . ?
C21 N3 C25 C26 179.68(14) . . . . ?
C21 N3 C25 C24 -0.7(2) . . . . ?
C32 N2 C26 C25 -158.81(13) . . . . ?
C32 N2 C20 C19 129.26(14) . . . . ?
C32 C31 C30 C29 177.16(16) . . . . ?
C11 C3 C4 C5 179.62(16) . . . . ?
C5 C6 C7 C9 -123.24(17) . . . . ?
C5 C6 C7 C8 116.33(18) . . . . ?
C5 C6 C7 C10 -3.5(2) . . . . ?
C4 C3 C11 C12 118.19(19) . . . . ?
C4 C3 C11 C13 -121.40(19) . . . . ?
C4 C3 C11 C14 -1.2(2) . . . . ?
C22 C23 C24 C25 1.0(3) . . . . ?
C24 C23 C22 C21 -0.4(3) . . . . ?
C18 C19 C20 N2 166.23(16) . . . . ?

loop_
_exptl_oxdiff_crystal_face_indexfrac_h
_exptl_oxdiff_crystal_face_indexfrac_k
_exptl_oxdiff_crystal_face_indexfrac_l
_exptl_oxdiff_crystal_face_x
_exptl_oxdiff_crystal_face_y
_exptl_oxdiff_crystal_face_z
-3.4188 5.0662 5.4696 0.5190 -0.4895 -0.7007
5.0699 -0.2542 -4.3632 -0.9915 0.1296 -0.0090
5.2129 -0.0814 -0.5191 -0.9830 -0.1831 -0.0090
-0.4252 -6.2188 2.8146 0.3353 0.0604 0.9402
5.0496 -1.3313 3.9064 -0.8592 -0.4681 0.2063
-4.8443 -0.1053 -3.3733 0.8783 0.4780 0.0090
-0.4373 -6.1116 -0.4664 0.2981 0.3118 0.9022
2.7633 0.4479 9.8116 -0.4296 -0.9030 -0.0091
1.8771 -3.6634 11.0187 -0.1013 -0.7858 0.6101
-1.4419 6.6613 -2.9038 -0.0011 0.0093 -1.0000
-0.3782 0.6425 12.4925 0.1831 -0.9830 -0.0091
-0.7861 -5.1097 8.3007 0.4224 -0.3976 0.8146
2.7296 -6.2693 -1.9252 -0.3075 0.2941 0.9049
-5.0962 0.3757 4.3124 0.9915 -0.1296 -0.0092
-5.2392 0.2029 0.4683 0.9830 0.1831 -0.0092
-3.5412 -3.2822 -1.6272 0.7670 0.4186 0.4863
-0.4894 -6.1943 1.2779 0.3298 0.1818 0.9264
4.8706 -0.0161 3.4241 -0.8783 -0.4780 0.0092
1.3917 4.2353 6.3261 -0.3463 -0.7308 -0.5882
-1.2809 -0.4487 -11.7780 0.1296 0.9915 -0.0091
0.3519 -0.5211 -12.5433 -0.1831 0.9830 -0.0091
1.4928 -6.4946 -1.4316 -0.0615 0.3190 0.9458
-1.1937 4.6240 8.0250 0.1442 -0.7668 -0.6255
2.1850 -1.7478 -11.3882 -0.4710 0.8648 0.1740
